data_1544201
loop_
_publ_author_name
'Adachi, Shinya'
'Kumagai, Naoya'
'Shibasaki, Masakatsu'

_publ_section_title
;
 Pyramidalization/twisting of the amide functional group via remote steric
 congestion triggered by metal coordination.
;
_journal_issue 1
_journal_name_full 'Chemical science'
_journal_page_first 85
_journal_page_last 90
_journal_paper_doi 10.1039/c6sc03669d
_journal_volume 8
_journal_year 2017
_chemical_formula_moiety 'C27 H20 F N3 O'
_chemical_formula_sum 'C27 H20 F N3 O'
_chemical_formula_weight 842.95
_space_group_crystal_system triclinic
_space_group_IT_number 2
_space_group_name_Hall '-P 1'
_space_group_name_H-M_alt 'P -1'
_symmetry_space_group_name_Hall '-P 1'
_symmetry_space_group_name_H-M 'P -1'
_atom_sites_solution_hydrogens geom
_atom_sites_solution_primary direct
_atom_sites_solution_secondary difmap
_audit_update_record
;
2016-07-20 deposited with the CCDC.
2016-09-23 downloaded from the CCDC.
;
_cell_angle_alpha 90.050(2)
_cell_angle_beta 96.320(2)
_cell_angle_gamma 117.495(3)
_cell_formula_units_Z 4
_cell_length_a 12.2208(5)
_cell_length_b 12.9781(4)
_cell_length_c 15.6515(3)
_cell_measurement_reflns_used 12563
_cell_measurement_temperature 93
_cell_measurement_theta_max 73.42
_cell_measurement_theta_min 4.64
_cell_volume 2184.84(13)
_computing_cell_refinement 'CrysAlisPro 1.171.39.4e (Rigaku OD, 2015)'
_computing_data_collection 'CrysAlisPro 1.171.39.4e (Rigaku OD, 2015)'
_computing_data_reduction 'CrysAlisPro 1.171.39.4e (Rigaku OD, 2015)'
_computing_molecular_graphics 'CrystalStructure 4.2.1'
_computing_publication_material 'CrystalStructure 4.2.1 (Rigaku, 2015)'
_computing_structure_refinement 'SHELXL Version 2014/7 (Sheldrick, 2008)'
_computing_structure_solution 'SHELXT Version 2014/4 (Sheldrick, 2014)'
_diffrn_ambient_temperature 93
_diffrn_detector_area_resol_mean 5.811
_diffrn_measured_fraction_theta_full 1.000
_diffrn_measured_fraction_theta_max 0.987
_diffrn_measurement_device_type 'Rigaku XtaLAB P200'
_diffrn_measurement_method \w
_diffrn_radiation_type 'Cu K\a'
_diffrn_radiation_wavelength 1.54187
_diffrn_reflns_av_R_equivalents 0.0825
_diffrn_reflns_Laue_measured_fraction_full 1.000
_diffrn_reflns_Laue_measured_fraction_max 0.987
_diffrn_reflns_limit_h_max 13
_diffrn_reflns_limit_h_min -14
_diffrn_reflns_limit_k_max 15
_diffrn_reflns_limit_k_min -16
_diffrn_reflns_limit_l_max 19
_diffrn_reflns_limit_l_min -18
_diffrn_reflns_number 15380
_diffrn_reflns_point_group_measured_fraction_full 1.000
_diffrn_reflns_point_group_measured_fraction_max 0.987
_diffrn_reflns_theta_full 67.687
_diffrn_reflns_theta_max 73.710
_diffrn_reflns_theta_min 4.651
_diffrn_standards_number 0
_exptl_absorpt_coefficient_mu 0.689
_exptl_absorpt_correction_T_max 0.955
_exptl_absorpt_correction_T_min 0.890
_exptl_absorpt_correction_type multi-scan
_exptl_absorpt_process_details
;
CrysAlisPro 1.171.39.4e (Rigaku Oxford Diffraction, 2015)
Empirical absorption correction using spherical harmonics,
 implemented in SCALE3 ABSPACK scaling algorithm.
;
_exptl_crystal_colour colourless
_exptl_crystal_density_diffrn 1.281
_exptl_crystal_density_method 'not measured'
_exptl_crystal_description prism
_exptl_crystal_F_000 880.00
_exptl_crystal_size_max 0.259
_exptl_crystal_size_mid 0.117
_exptl_crystal_size_min 0.067
_refine_diff_density_max 0.21
_refine_diff_density_min -0.22
_refine_ls_extinction_method none
_refine_ls_goodness_of_fit_ref 1.058
_refine_ls_hydrogen_treatment constr
_refine_ls_number_parameters 578
_refine_ls_number_reflns 15380
_refine_ls_number_restraints 0
_refine_ls_R_factor_all 0.0398
_refine_ls_R_factor_gt 0.0358
_refine_ls_shift/su_max 0.001
_refine_ls_structure_factor_coef Fsqd
_refine_ls_weighting_details 'w = 1/[\s^2^(Fo^2^)+(0.0637P)^2^+0.1383P] where P=(Fo^2^+2Fc^2^)/3'
_refine_ls_weighting_scheme calc
_refine_ls_wR_factor_gt 0.0996
_refine_ls_wR_factor_ref 0.1020
_reflns_Friedel_coverage 0.000
_reflns_number_gt 13604
_reflns_number_total 15380
_reflns_threshold_expression F^2^>2.0\s(F^2^)
_cod_data_source_file c6sc03669d2.cif
_cod_data_source_block xcalibur
_cod_depositor_comments
;

 Adding full bibliography for 1544197--1544204.cif.

2019-01-18
Z value and formula fixed to values more according to usual
chemical conventions.                 miguel
;
_cod_original_formula_sum 'C54 H40 F2 N6 O2'
_cod_original_formula_weight 842.95
_cod_original_formula_moiety 'C54 H40 F2 N6 O2'
_cod_original_formula_units_Z 2
_cod_database_code 1544201

loop_
_space_group_symop_id
_space_group_symop_operation_xyz
1 +X,+Y,+Z
2 -X,-Y,-Z

loop_
_atom_site_label
_atom_site_type_symbol
_atom_site_fract_x
_atom_site_fract_y
_atom_site_fract_z
_atom_site_U_iso_or_equiv
_atom_site_adp_type
_atom_site_occupancy
_atom_site_site_symmetry_order
_atom_site_calc_flag
_atom_site_refinement_flags_posn
_atom_site_refinement_flags_adp
F1 F 0.43565(7) 0.33269(6) 0.33590(5) 0.03360(18) Uani 1 1 d . .
F2 F 0.59769(8) 1.18545(6) -0.15884(5) 0.03448(18) Uani 1 1 d . .
O1 O 0.07084(7) 0.66616(7) 0.54033(6) 0.02757(19) Uani 1 1 d . .
O2 O 0.92471(7) 0.83086(7) 0.12163(6) 0.02847(19) Uani 1 1 d . .
N1 N 0.24434(8) 0.82258(8) 0.60222(6) 0.0197(2) Uani 1 1 d . .
N2 N 0.37335(8) 0.86696(8) 0.62783(6) 0.01926(19) Uani 1 1 d . .
N3 N 0.19634(9) 0.87058(8) 0.73191(7) 0.0239(2) Uani 1 1 d . .
N4 N 0.74812(8) 0.67119(8) 0.14347(6) 0.0200(2) Uani 1 1 d . .
N5 N 0.61897(8) 0.62529(8) 0.14535(6) 0.01979(19) Uani 1 1 d . .
N6 N 0.79801(11) 0.62223(9) 0.28060(7) 0.0303(2) Uani 1 1 d . .
C1 C 0.27299(10) 0.51522(9) 0.43374(7) 0.0198(2) Uani 1 1 d . .
C2 C 0.40108(11) 0.56905(10) 0.42878(8) 0.0230(2) Uani 1 1 d . .
H2 H 0.4507 0.6481 0.4489 0.028 Uiso 1 1 calc R U
C3 C 0.45636(11) 0.50870(10) 0.39503(8) 0.0248(2) Uani 1 1 d . .
H3 H 0.5433 0.5451 0.3919 0.030 Uiso 1 1 calc R U
C4 C 0.38156(11) 0.39398(10) 0.36598(8) 0.0240(2) Uani 1 1 d . .
C5 C 0.25499(11) 0.33870(10) 0.36642(8) 0.0237(2) Uani 1 1 d . .
H5 H 0.2060 0.2606 0.3438 0.028 Uiso 1 1 calc R U
C6 C 0.20048(11) 0.39984(10) 0.40071(7) 0.0214(2) Uani 1 1 d . .
H6 H 0.1131 0.3631 0.4018 0.026 Uiso 1 1 calc R U
C7 C 0.21093(10) 0.57299(10) 0.47299(7) 0.0201(2) Uani 1 1 d . .
H7 H 0.1226 0.5335 0.4653 0.024 Uiso 1 1 calc R U
C8 C 0.26469(10) 0.67515(10) 0.51844(7) 0.0211(2) Uani 1 1 d . .
H8 H 0.3527 0.7196 0.5278 0.025 Uiso 1 1 calc R U
C9 C 0.18473(10) 0.71762(9) 0.55377(7) 0.0209(2) Uani 1 1 d . .
C10 C 0.17264(10) 0.86238(9) 0.64667(8) 0.0203(2) Uani 1 1 d . .
C11 C 0.08776(10) 0.89111(10) 0.60070(8) 0.0241(2) Uani 1 1 d . .
H11 H 0.0718 0.8808 0.5397 0.029 Uiso 1 1 calc R U
C12 C 0.02696(11) 0.93555(10) 0.64717(9) 0.0288(3) Uani 1 1 d . .
H12 H -0.0307 0.9578 0.6183 0.035 Uiso 1 1 calc R U
C13 C 0.05128(11) 0.94699(10) 0.73608(9) 0.0303(3) Uani 1 1 d . .
H13 H 0.0113 0.9777 0.7693 0.036 Uiso 1 1 calc R U
C14 C 0.13517(12) 0.91263(11) 0.77524(9) 0.0287(3) Uani 1 1 d . .
H14 H 0.1505 0.9191 0.8363 0.034 Uiso 1 1 calc R U
C15 C 0.43890(10) 0.97861(9) 0.63754(7) 0.0182(2) Uani 1 1 d . .
C16 C 0.38997(10) 1.06326(9) 0.61593(7) 0.0184(2) Uani 1 1 d . .
C17 C 0.35312(11) 1.07104(10) 0.52975(7) 0.0219(2) Uani 1 1 d . .
H17 H 0.3632 1.0261 0.4862 0.026 Uiso 1 1 calc R U
C18 C 0.30159(11) 1.14461(10) 0.50741(8) 0.0254(2) Uani 1 1 d . .
H18 H 0.2778 1.1508 0.4486 0.030 Uiso 1 1 calc R U
C19 C 0.28497(11) 1.20876(10) 0.57086(8) 0.0251(2) Uani 1 1 d . .
H19 H 0.2471 1.2568 0.5556 0.030 Uiso 1 1 calc R U
C20 C 0.32366(11) 1.20292(10) 0.65687(8) 0.0240(2) Uani 1 1 d . .
H20 H 0.3133 1.2479 0.7002 0.029 Uiso 1 1 calc R U
C21 C 0.37746(10) 1.13128(9) 0.67943(7) 0.0210(2) Uani 1 1 d . .
H21 H 0.4057 1.1287 0.7380 0.025 Uiso 1 1 calc R U
C22 C 0.57338(10) 1.02193(10) 0.66531(7) 0.0192(2) Uani 1 1 d . .
C23 C 0.65857(11) 1.13534(10) 0.65037(8) 0.0232(2) Uani 1 1 d . .
H23 H 0.6295 1.1872 0.6271 0.028 Uiso 1 1 calc R U
C24 C 0.78551(11) 1.17325(11) 0.66919(8) 0.0286(3) Uani 1 1 d . .
H24 H 0.8428 1.2500 0.6573 0.034 Uiso 1 1 calc R U
C25 C 0.82894(11) 1.09924(11) 0.70536(8) 0.0296(3) Uani 1 1 d . .
H25 H 0.9157 1.1254 0.7187 0.036 Uiso 1 1 calc R U
C26 C 0.74458(11) 0.98664(11) 0.72185(8) 0.0263(3) Uani 1 1 d . .
H26 H 0.7740 0.9360 0.7469 0.032 Uiso 1 1 calc R U
C27 C 0.61775(11) 0.94759(10) 0.70199(7) 0.0219(2) Uani 1 1 d . .
H27 H 0.5608 0.8704 0.7132 0.026 Uiso 1 1 calc R U
C28 C 0.73862(11) 0.98981(10) -0.02693(7) 0.0220(2) Uani 1 1 d . .
C29 C 0.61033(11) 0.94476(10) -0.05061(8) 0.0251(2) Uani 1 1 d . .
H29 H 0.5554 0.8688 -0.0356 0.030 Uiso 1 1 calc R U
C30 C 0.56275(12) 1.01015(11) -0.09578(8) 0.0267(3) Uani 1 1 d . .
H30 H 0.4758 0.9798 -0.1120 0.032 Uiso 1 1 calc R U
C31 C 0.64471(12) 1.12016(11) -0.11657(8) 0.0258(3) Uani 1 1 d . .
C32 C 0.77123(12) 1.16682(10) -0.09682(8) 0.0269(3) Uani 1 1 d . .
H32 H 0.8252 1.2423 -0.1134 0.032 Uiso 1 1 calc R U
C33 C 0.81803(11) 1.10047(10) -0.05190(8) 0.0248(2) Uani 1 1 d . .
H33 H 0.9054 1.1308 -0.0379 0.030 Uiso 1 1 calc R U
C34 C 0.79339(11) 0.92586(10) 0.02318(8) 0.0226(2) Uani 1 1 d . .
H34 H 0.8814 0.9587 0.0284 0.027 Uiso 1 1 calc R U
C35 C 0.73478(11) 0.82712(10) 0.06241(7) 0.0217(2) Uani 1 1 d . .
H35 H 0.6467 0.7882 0.0591 0.026 Uiso 1 1 calc R U
C36 C 0.81074(10) 0.77974(10) 0.11131(7) 0.0215(2) Uani 1 1 d . .
C37 C 0.81856(10) 0.62820(10) 0.19883(8) 0.0227(2) Uani 1 1 d . .
C38 C 0.89829(11) 0.59526(11) 0.16507(10) 0.0309(3) Uani 1 1 d . .
H38 H 0.9127 0.6050 0.1065 0.037 Uiso 1 1 calc R U
C39 C 0.95639(12) 0.54717(12) 0.22095(13) 0.0440(4) Uani 1 1 d . .
H39 H 1.0107 0.5214 0.2008 0.053 Uiso 1 1 calc R U
C40 C 0.93456(14) 0.53708(12) 0.30598(12) 0.0476(4) Uani 1 1 d . .
H40 H 0.9722 0.5031 0.3449 0.057 Uiso 1 1 calc R U
C41 C 0.85755(15) 0.57709(12) 0.33299(10) 0.0418(4) Uani 1 1 d . .
H41 H 0.8455 0.5727 0.3921 0.050 Uiso 1 1 calc R U
C42 C 0.55484(10) 0.51335(10) 0.14454(7) 0.0186(2) Uani 1 1 d . .
C43 C 0.60352(10) 0.42889(9) 0.12944(7) 0.0189(2) Uani 1 1 d . .
C44 C 0.63834(11) 0.42231(10) 0.04863(7) 0.0223(2) Uani 1 1 d . .
H44 H 0.6283 0.4687 0.0046 0.027 Uiso 1 1 calc R U
C45 C 0.68768(11) 0.34799(10) 0.03235(8) 0.0257(2) Uani 1 1 d . .
H45 H 0.7107 0.3431 -0.0230 0.031 Uiso 1 1 calc R U
C46 C 0.70346(11) 0.28084(10) 0.09685(8) 0.0249(2) Uani 1 1 d . .
H46 H 0.7390 0.2314 0.0860 0.030 Uiso 1 1 calc R U
C47 C 0.66731(11) 0.28596(10) 0.17717(8) 0.0232(2) Uani 1 1 d . .
H47 H 0.6775 0.2395 0.2211 0.028 Uiso 1 1 calc R U
C48 C 0.61616(10) 0.35899(10) 0.19335(7) 0.0209(2) Uani 1 1 d . .
H48 H 0.5899 0.3612 0.2479 0.025 Uiso 1 1 calc R U
C49 C 0.42067(10) 0.46854(10) 0.15227(7) 0.0200(2) Uani 1 1 d . .
C50 C 0.33564(11) 0.35347(10) 0.12651(8) 0.0246(2) Uani 1 1 d . .
H50 H 0.3644 0.3018 0.1076 0.030 Uiso 1 1 calc R U
C51 C 0.20910(12) 0.31385(12) 0.12835(9) 0.0314(3) Uani 1 1 d . .
H51 H 0.1517 0.2357 0.1099 0.038 Uiso 1 1 calc R U
C52 C 0.16651(12) 0.38834(12) 0.15719(9) 0.0332(3) Uani 1 1 d . .
H52 H 0.0800 0.3614 0.1583 0.040 Uiso 1 1 calc R U
C53 C 0.25090(11) 0.50257(11) 0.18442(9) 0.0288(3) Uani 1 1 d . .
H53 H 0.2218 0.5534 0.2046 0.035 Uiso 1 1 calc R U
C54 C 0.37696(11) 0.54283(10) 0.18239(8) 0.0233(2) Uani 1 1 d . .
H54 H 0.4340 0.6209 0.2014 0.028 Uiso 1 1 calc R U

loop_
_atom_site_aniso_label
_atom_site_aniso_U_11
_atom_site_aniso_U_22
_atom_site_aniso_U_33
_atom_site_aniso_U_23
_atom_site_aniso_U_13
_atom_site_aniso_U_12
F1 0.0389(4) 0.0285(4) 0.0450(4) 0.0046(3) 0.0201(4) 0.0222(3)
F2 0.0501(5) 0.0310(4) 0.0297(4) 0.0015(3) -0.0042(3) 0.0270(4)
O1 0.0174(4) 0.0226(4) 0.0403(5) -0.0080(4) 0.0025(3) 0.0075(3)
O2 0.0191(4) 0.0272(4) 0.0383(5) 0.0047(4) 0.0029(4) 0.0102(3)
N1 0.0154(4) 0.0173(4) 0.0262(5) -0.0026(4) 0.0017(4) 0.0077(4)
N2 0.0159(4) 0.0194(5) 0.0225(5) -0.0014(4) 0.0017(4) 0.0084(4)
N3 0.0260(5) 0.0214(5) 0.0272(5) 0.0015(4) 0.0068(4) 0.0127(4)
N4 0.0175(4) 0.0213(5) 0.0234(5) 0.0017(4) 0.0015(4) 0.0112(4)
N5 0.0175(4) 0.0228(5) 0.0211(5) 0.0011(4) 0.0022(4) 0.0110(4)
N6 0.0376(6) 0.0249(5) 0.0259(5) -0.0009(4) -0.0057(5) 0.0145(5)
C1 0.0220(5) 0.0195(5) 0.0189(5) 0.0016(4) 0.0019(4) 0.0107(4)
C2 0.0226(5) 0.0202(5) 0.0253(6) -0.0012(4) 0.0024(5) 0.0092(5)
C3 0.0221(6) 0.0259(6) 0.0284(6) 0.0033(5) 0.0069(5) 0.0121(5)
C4 0.0324(6) 0.0237(6) 0.0247(6) 0.0048(5) 0.0113(5) 0.0189(5)
C5 0.0296(6) 0.0170(5) 0.0249(6) 0.0013(4) 0.0067(5) 0.0104(5)
C6 0.0218(5) 0.0192(5) 0.0229(5) 0.0020(4) 0.0035(4) 0.0093(5)
C7 0.0185(5) 0.0200(5) 0.0218(5) 0.0009(4) 0.0015(4) 0.0090(4)
C8 0.0185(5) 0.0193(5) 0.0254(6) 0.0001(4) 0.0036(4) 0.0085(4)
C9 0.0202(5) 0.0174(5) 0.0239(6) 0.0001(4) 0.0033(4) 0.0077(4)
C10 0.0166(5) 0.0146(5) 0.0291(6) -0.0009(4) 0.0046(4) 0.0064(4)
C11 0.0192(5) 0.0188(5) 0.0328(6) -0.0023(5) 0.0001(5) 0.0081(4)
C12 0.0186(5) 0.0207(6) 0.0480(8) -0.0026(5) 0.0016(5) 0.0104(5)
C13 0.0245(6) 0.0226(6) 0.0464(8) -0.0025(5) 0.0118(5) 0.0115(5)
C14 0.0314(6) 0.0262(6) 0.0308(6) -0.0002(5) 0.0099(5) 0.0142(5)
C15 0.0201(5) 0.0185(5) 0.0168(5) -0.0009(4) 0.0034(4) 0.0093(4)
C16 0.0157(5) 0.0150(5) 0.0226(5) -0.0001(4) 0.0020(4) 0.0055(4)
C17 0.0239(5) 0.0194(5) 0.0221(6) -0.0009(4) 0.0028(4) 0.0097(5)
C18 0.0260(6) 0.0238(6) 0.0251(6) 0.0038(5) 0.0002(5) 0.0113(5)
C19 0.0230(5) 0.0189(5) 0.0349(6) 0.0032(5) 0.0021(5) 0.0113(5)
C20 0.0244(6) 0.0179(5) 0.0300(6) -0.0027(5) 0.0045(5) 0.0098(5)
C21 0.0208(5) 0.0182(5) 0.0216(5) -0.0019(4) 0.0006(4) 0.0075(4)
C22 0.0199(5) 0.0210(5) 0.0171(5) -0.0035(4) 0.0019(4) 0.0100(4)
C23 0.0225(6) 0.0210(6) 0.0241(6) -0.0018(4) 0.0013(4) 0.0089(5)
C24 0.0217(6) 0.0245(6) 0.0323(7) -0.0029(5) 0.0018(5) 0.0048(5)
C25 0.0188(5) 0.0349(7) 0.0322(7) -0.0067(5) -0.0011(5) 0.0110(5)
C26 0.0257(6) 0.0302(6) 0.0268(6) -0.0037(5) -0.0010(5) 0.0171(5)
C27 0.0232(5) 0.0216(6) 0.0222(5) -0.0018(4) 0.0022(4) 0.0116(5)
C28 0.0256(6) 0.0220(5) 0.0208(5) 0.0007(4) 0.0060(4) 0.0125(5)
C29 0.0259(6) 0.0234(6) 0.0257(6) 0.0030(5) 0.0040(5) 0.0110(5)
C30 0.0283(6) 0.0297(6) 0.0245(6) -0.0003(5) 0.0015(5) 0.0159(5)
C31 0.0399(7) 0.0258(6) 0.0190(5) 0.0004(4) 0.0018(5) 0.0219(5)
C32 0.0360(7) 0.0210(6) 0.0252(6) 0.0036(5) 0.0084(5) 0.0135(5)
C33 0.0257(6) 0.0242(6) 0.0260(6) 0.0019(5) 0.0074(5) 0.0119(5)
C34 0.0211(5) 0.0231(6) 0.0248(6) -0.0009(4) 0.0032(4) 0.0113(5)
C35 0.0204(5) 0.0224(6) 0.0233(5) -0.0007(4) 0.0019(4) 0.0109(5)
C36 0.0221(5) 0.0217(5) 0.0223(5) -0.0008(4) 0.0029(4) 0.0115(5)
C37 0.0187(5) 0.0184(5) 0.0294(6) -0.0006(5) -0.0038(5) 0.0087(4)
C38 0.0175(5) 0.0240(6) 0.0508(8) 0.0006(6) 0.0017(5) 0.0098(5)
C39 0.0182(6) 0.0255(7) 0.0870(13) 0.0007(7) -0.0074(7) 0.0120(5)
C40 0.0340(7) 0.0266(7) 0.0681(11) 0.0066(7) -0.0256(7) 0.0091(6)
C41 0.0485(8) 0.0288(7) 0.0372(8) 0.0027(6) -0.0169(7) 0.0133(6)
C42 0.0211(5) 0.0224(5) 0.0152(5) 0.0015(4) 0.0011(4) 0.0128(5)
C43 0.0168(5) 0.0181(5) 0.0221(5) -0.0003(4) 0.0007(4) 0.0086(4)
C44 0.0257(6) 0.0219(6) 0.0205(5) 0.0007(4) 0.0013(5) 0.0125(5)
C45 0.0296(6) 0.0260(6) 0.0240(6) -0.0016(5) 0.0062(5) 0.0143(5)
C46 0.0242(6) 0.0206(6) 0.0333(6) -0.0008(5) 0.0046(5) 0.0132(5)
C47 0.0220(5) 0.0208(5) 0.0282(6) 0.0041(5) 0.0023(5) 0.0113(5)
C48 0.0200(5) 0.0220(5) 0.0221(5) 0.0028(4) 0.0041(4) 0.0105(4)
C49 0.0203(5) 0.0249(6) 0.0171(5) 0.0036(4) 0.0016(4) 0.0126(5)
C50 0.0237(6) 0.0264(6) 0.0253(6) -0.0005(5) 0.0022(5) 0.0131(5)
C51 0.0223(6) 0.0297(7) 0.0367(7) -0.0021(5) 0.0012(5) 0.0081(5)
C52 0.0201(6) 0.0402(7) 0.0409(7) 0.0037(6) 0.0051(5) 0.0152(6)
C53 0.0258(6) 0.0341(7) 0.0338(7) 0.0044(5) 0.0067(5) 0.0195(5)
C54 0.0243(6) 0.0251(6) 0.0238(6) 0.0039(5) 0.0039(5) 0.0142(5)

loop_
_atom_type_symbol
_atom_type_description
_atom_type_scat_dispersion_real
_atom_type_scat_dispersion_imag
_atom_type_scat_source
C C 0.0181 0.0091
;
International Tables for Crystallography
(Vol. C, Tables 4.2.6.8 and 6.1.1.4)
;
H H 0.0000 0.0000
;
International Tables for Crystallography
(Vol. C, Table 6.1.1.4)
;
F F 0.0727 0.0534
;
International Tables for Crystallography
(Vol. C, Tables 4.2.6.8 and 6.1.1.4)
;
N N 0.0311 0.0180
;
International Tables for Crystallography
(Vol. C, Tables 4.2.6.8 and 6.1.1.4)
;
O O 0.0492 0.0322
;
International Tables for Crystallography
(Vol. C, Tables 4.2.6.8 and 6.1.1.4)
;

loop_
_geom_angle_atom_site_label_1
_geom_angle_atom_site_label_2
_geom_angle_atom_site_label_3
_geom_angle
C9 N1 N2 116.91(9)
C9 N1 C10 119.64(9)
N2 N1 C10 120.43(9)
C15 N2 N1 117.00(9)
C10 N3 C14 116.57(11)
C36 N4 N5 117.96(9)
C36 N4 C37 118.50(9)
N5 N4 C37 120.15(9)
C42 N5 N4 117.02(9)
C37 N6 C41 116.32(12)
C2 C1 C6 118.70(10)
C2 C1 C7 123.16(10)
C6 C1 C7 118.13(10)
C3 C2 C1 120.94(11)
C3 C2 H2 119.5
C1 C2 H2 119.5
C4 C3 C2 118.15(11)
C4 C3 H3 120.9
C2 C3 H3 120.9
F1 C4 C5 118.33(10)
F1 C4 C3 118.57(10)
C5 C4 C3 123.10(10)
C4 C5 C6 118.27(11)
C4 C5 H5 120.9
C6 C5 H5 120.9
C5 C6 C1 120.75(11)
C5 C6 H6 119.6
C1 C6 H6 119.6
C8 C7 C1 127.23(10)
C8 C7 H7 116.4
C1 C7 H7 116.4
C7 C8 C9 118.72(10)
C7 C8 H8 120.6
C9 C8 H8 120.6
O1 C9 N1 119.98(10)
O1 C9 C8 123.17(10)
N1 C9 C8 116.82(10)
N3 C10 C11 124.55(11)
N3 C10 N1 115.07(10)
C11 C10 N1 120.37(11)
C10 C11 C12 117.54(12)
C10 C11 H11 121.2
C12 C11 H11 121.2
C13 C12 C11 119.23(11)
C13 C12 H12 120.4
C11 C12 H12 120.4
C14 C13 C12 118.26(11)
C14 C13 H13 120.9
C12 C13 H13 120.9
N3 C14 C13 123.80(12)
N3 C14 H14 118.1
C13 C14 H14 118.1
N2 C15 C22 115.51(9)
N2 C15 C16 124.53(10)
C22 C15 C16 119.76(9)
C17 C16 C21 119.74(10)
C17 C16 C15 118.29(10)
C21 C16 C15 121.95(10)
C18 C17 C16 120.01(11)
C18 C17 H17 120.0
C16 C17 H17 120.0
C19 C18 C17 120.11(11)
C19 C18 H18 119.9
C17 C18 H18 119.9
C18 C19 C20 120.09(11)
C18 C19 H19 120.0
C20 C19 H19 120.0
C19 C20 C21 120.02(11)
C19 C20 H20 120.0
C21 C20 H20 120.0
C20 C21 C16 119.96(11)
C20 C21 H21 120.0
C16 C21 H21 120.0
C23 C22 C27 118.95(10)
C23 C22 C15 120.29(10)
C27 C22 C15 120.64(10)
C24 C23 C22 120.59(11)
C24 C23 H23 119.7
C22 C23 H23 119.7
C23 C24 C25 120.20(12)
C23 C24 H24 119.9
C25 C24 H24 119.9
C24 C25 C26 119.58(11)
C24 C25 H25 120.2
C26 C25 H25 120.2
C27 C26 C25 120.53(11)
C27 C26 H26 119.7
C25 C26 H26 119.7
C26 C27 C22 120.12(11)
C26 C27 H27 119.9
C22 C27 H27 119.9
C33 C28 C29 118.76(11)
C33 C28 C34 118.46(11)
C29 C28 C34 122.77(11)
C30 C29 C28 120.59(11)
C30 C29 H29 119.7
C28 C29 H29 119.7
C31 C30 C29 118.37(11)
C31 C30 H30 120.8
C29 C30 H30 120.8
F2 C31 C32 118.53(11)
F2 C31 C30 118.32(11)
C32 C31 C30 123.15(11)
C31 C32 C33 118.03(11)
C31 C32 H32 121.0
C33 C32 H32 121.0
C32 C33 C28 121.04(11)
C32 C33 H33 119.5
C28 C33 H33 119.5
C35 C34 C28 127.99(11)
C35 C34 H34 116.0
C28 C34 H34 116.0
C34 C35 C36 118.28(10)
C34 C35 H35 120.9
C36 C35 H35 120.9
O2 C36 N4 119.78(10)
O2 C36 C35 122.84(10)
N4 C36 C35 117.35(10)
N6 C37 C38 125.11(12)
N6 C37 N4 114.87(10)
C38 C37 N4 120.01(11)
C37 C38 C39 116.77(14)
C37 C38 H38 121.6
C39 C38 H38 121.6
C40 C39 C38 119.49(14)
C40 C39 H39 120.3
C38 C39 H39 120.3
C41 C40 C39 118.54(13)
C41 C40 H40 120.7
C39 C40 H40 120.7
N6 C41 C40 123.68(15)
N6 C41 H41 118.2
C40 C41 H41 118.2
N5 C42 C49 115.50(9)
N5 C42 C43 125.03(10)
C49 C42 C43 119.26(10)
C44 C43 C48 119.75(10)
C44 C43 C42 117.92(10)
C48 C43 C42 122.32(10)
C45 C44 C43 120.07(11)
C45 C44 H44 120.0
C43 C44 H44 120.0
C44 C45 C46 120.09(11)
C44 C45 H45 120.0
C46 C45 H45 120.0
C47 C46 C45 120.03(10)
C47 C46 H46 120.0
C45 C46 H46 120.0
C46 C47 C48 120.06(11)
C46 C47 H47 120.0
C48 C47 H47 120.0
C47 C48 C43 119.96(10)
C47 C48 H48 120.0
C43 C48 H48 120.0
C50 C49 C54 119.02(10)
C50 C49 C42 120.62(10)
C54 C49 C42 120.31(10)
C51 C50 C49 120.52(11)
C51 C50 H50 119.7
C49 C50 H50 119.7
C52 C51 C50 120.07(12)
C52 C51 H51 120.0
C50 C51 H51 120.0
C51 C52 C53 119.74(11)
C51 C52 H52 120.1
C53 C52 H52 120.1
C54 C53 C52 120.54(11)
C54 C53 H53 119.7
C52 C53 H53 119.7
C53 C54 C49 120.09(11)
C53 C54 H54 120.0
C49 C54 H54 120.0

loop_
_geom_bond_atom_site_label_1
_geom_bond_atom_site_label_2
_geom_bond_distance
F1 C4 1.3582(13)
F2 C31 1.3611(13)
O1 C9 1.2265(14)
O2 C36 1.2262(14)
N1 C9 1.3862(14)
N1 N2 1.4142(12)
N1 C10 1.4388(14)
N2 C15 1.2906(14)
N3 C10 1.3272(16)
N3 C14 1.3432(15)
N4 C36 1.3836(15)
N4 N5 1.4103(12)
N4 C37 1.4433(14)
N5 C42 1.2928(14)
N6 C37 1.3265(17)
N6 C41 1.3447(17)
C1 C2 1.4006(16)
C1 C6 1.4026(16)
C1 C7 1.4633(15)
C2 C3 1.3840(16)
C2 H2 0.9500
C3 C4 1.3819(17)
C3 H3 0.9500
C4 C5 1.3730(17)
C5 C6 1.3884(16)
C5 H5 0.9500
C6 H6 0.9500
C7 C8 1.3366(16)
C7 H7 0.9500
C8 C9 1.4767(15)
C8 H8 0.9500
C10 C11 1.3878(16)
C11 C12 1.3883(17)
C11 H11 0.9500
C12 C13 1.384(2)
C12 H12 0.9500
C13 C14 1.3820(18)
C13 H13 0.9500
C14 H14 0.9500
C15 C22 1.4816(15)
C15 C16 1.4972(14)
C16 C17 1.3931(16)
C16 C21 1.3953(15)
C17 C18 1.3920(16)
C17 H17 0.9500
C18 C19 1.3855(17)
C18 H18 0.9500
C19 C20 1.3909(18)
C19 H19 0.9500
C20 C21 1.3911(16)
C20 H20 0.9500
C21 H21 0.9500
C22 C23 1.3944(16)
C22 C27 1.4035(15)
C23 C24 1.3892(16)
C23 H23 0.9500
C24 C25 1.3894(18)
C24 H24 0.9500
C25 C26 1.3904(19)
C25 H25 0.9500
C26 C27 1.3872(16)
C26 H26 0.9500
C27 H27 0.9500
C28 C33 1.3980(17)
C28 C29 1.4009(16)
C28 C34 1.4664(16)
C29 C30 1.3872(17)
C29 H29 0.9500
C30 C31 1.3783(18)
C30 H30 0.9500
C31 C32 1.3722(18)
C32 C33 1.3893(17)
C32 H32 0.9500
C33 H33 0.9500
C34 C35 1.3353(17)
C34 H34 0.9500
C35 C36 1.4822(15)
C35 H35 0.9500
C37 C38 1.3816(17)
C38 C39 1.390(2)
C38 H38 0.9500
C39 C40 1.381(3)
C39 H39 0.9500
C40 C41 1.368(2)
C40 H40 0.9500
C41 H41 0.9500
C42 C49 1.4848(15)
C42 C43 1.4979(14)
C43 C44 1.3930(16)
C43 C48 1.3943(15)
C44 C45 1.3889(16)
C44 H44 0.9500
C45 C46 1.3891(17)
C45 H45 0.9500
C46 C47 1.3890(17)
C46 H46 0.9500
C47 C48 1.3909(15)
C47 H47 0.9500
C48 H48 0.9500
C49 C50 1.3951(17)
C49 C54 1.4026(15)
C50 C51 1.3901(17)
C50 H50 0.9500
C51 C52 1.3873(19)
C51 H51 0.9500
C52 C53 1.3906(19)
C52 H52 0.9500
C53 C54 1.3839(16)
C53 H53 0.9500
C54 H54 0.9500

loop_
_geom_torsion_atom_site_label_1
_geom_torsion_atom_site_label_2
_geom_torsion_atom_site_label_3
_geom_torsion_atom_site_label_4
_geom_torsion
C9 N1 N2 C15 150.22(10)
C10 N1 N2 C15 -49.49(14)
C36 N4 N5 C42 155.32(10)
C37 N4 N5 C42 -45.74(14)
C6 C1 C2 C3 -2.43(17)
C7 C1 C2 C3 176.62(11)
C1 C2 C3 C4 0.28(18)
C2 C3 C4 F1 -177.43(10)
C2 C3 C4 C5 2.27(19)
F1 C4 C5 C6 177.19(10)
C3 C4 C5 C6 -2.52(18)
C4 C5 C6 C1 0.22(17)
C2 C1 C6 C5 2.17(17)
C7 C1 C6 C5 -176.92(10)
C2 C1 C7 C8 -9.27(19)
C6 C1 C7 C8 169.78(11)
C1 C7 C8 C9 -179.16(10)
N2 N1 C9 O1 169.29(10)
C10 N1 C9 O1 8.84(16)
N2 N1 C9 C8 -12.45(14)
C10 N1 C9 C8 -172.90(10)
C7 C8 C9 O1 -3.31(18)
C7 C8 C9 N1 178.49(10)
C14 N3 C10 C11 -1.78(17)
C14 N3 C10 N1 177.00(10)
C9 N1 C10 N3 115.84(12)
N2 N1 C10 N3 -43.91(14)
C9 N1 C10 C11 -65.32(14)
N2 N1 C10 C11 134.93(11)
N3 C10 C11 C12 2.50(17)
N1 C10 C11 C12 -176.22(10)
C10 C11 C12 C13 -1.26(17)
C11 C12 C13 C14 -0.45(18)
C10 N3 C14 C13 -0.15(18)
C12 C13 C14 N3 1.23(19)
N1 N2 C15 C22 179.36(9)
N1 N2 C15 C16 -5.84(15)
N2 C15 C16 C17 -66.97(15)
C22 C15 C16 C17 107.62(12)
N2 C15 C16 C21 111.29(13)
C22 C15 C16 C21 -74.12(14)
C21 C16 C17 C18 -1.38(17)
C15 C16 C17 C18 176.93(10)
C16 C17 C18 C19 -1.06(18)
C17 C18 C19 C20 2.22(18)
C18 C19 C20 C21 -0.95(18)
C19 C20 C21 C16 -1.48(17)
C17 C16 C21 C20 2.64(16)
C15 C16 C21 C20 -175.60(10)
N2 C15 C22 C23 158.29(11)
C16 C15 C22 C23 -16.77(15)
N2 C15 C22 C27 -17.67(15)
C16 C15 C22 C27 167.27(10)
C27 C22 C23 C24 1.82(17)
C15 C22 C23 C24 -174.21(10)
C22 C23 C24 C25 -1.74(18)
C23 C24 C25 C26 0.61(19)
C24 C25 C26 C27 0.41(19)
C25 C26 C27 C22 -0.31(18)
C23 C22 C27 C26 -0.80(16)
C15 C22 C27 C26 175.21(10)
C33 C28 C29 C30 -1.88(17)
C34 C28 C29 C30 178.00(11)
C28 C29 C30 C31 -0.07(18)
C29 C30 C31 F2 -178.24(10)
C29 C30 C31 C32 1.86(19)
F2 C31 C32 C33 178.52(10)
C30 C31 C32 C33 -1.57(18)
C31 C32 C33 C28 -0.50(18)
C29 C28 C33 C32 2.18(17)
C34 C28 C33 C32 -177.71(11)
C33 C28 C34 C35 170.69(12)
C29 C28 C34 C35 -9.19(19)
C28 C34 C35 C36 -178.67(11)
N5 N4 C36 O2 167.88(10)
C37 N4 C36 O2 8.59(16)
N5 N4 C36 C35 -14.33(14)
C37 N4 C36 C35 -173.62(10)
C34 C35 C36 O2 4.63(17)
C34 C35 C36 N4 -173.08(11)
C41 N6 C37 C38 -2.09(18)
C41 N6 C37 N4 176.81(11)
C36 N4 C37 N6 110.38(12)
N5 N4 C37 N6 -48.44(14)
C36 N4 C37 C38 -70.65(14)
N5 N4 C37 C38 130.52(11)
N6 C37 C38 C39 3.20(18)
N4 C37 C38 C39 -175.65(11)
C37 C38 C39 C40 -1.39(19)
C38 C39 C40 C41 -1.2(2)
C37 N6 C41 C40 -0.9(2)
C39 C40 C41 N6 2.5(2)
N4 N5 C42 C49 176.21(9)
N4 N5 C42 C43 -9.00(16)
N5 C42 C43 C44 -65.85(15)
C49 C42 C43 C44 108.77(12)
N5 C42 C43 C48 113.32(13)
C49 C42 C43 C48 -72.06(14)
C48 C43 C44 C45 -1.22(17)
C42 C43 C44 C45 177.97(10)
C43 C44 C45 C46 -0.59(18)
C44 C45 C46 C47 1.46(18)
C45 C46 C47 C48 -0.50(17)
C46 C47 C48 C43 -1.32(17)
C44 C43 C48 C47 2.18(16)
C42 C43 C48 C47 -176.99(10)
N5 C42 C49 C50 160.37(11)
C43 C42 C49 C50 -14.75(15)
N5 C42 C49 C54 -17.04(15)
C43 C42 C49 C54 167.85(10)
C54 C49 C50 C51 1.79(17)
C42 C49 C50 C51 -175.64(11)
C49 C50 C51 C52 -1.0(2)
C50 C51 C52 C53 -0.2(2)
C51 C52 C53 C54 0.5(2)
C52 C53 C54 C49 0.34(19)
C50 C49 C54 C53 -1.47(17)
C42 C49 C54 C53 175.97(10)
